data_9012818
loop_
_publ_author_name
'Maksimova, N. V.'
'Ilyukhin, V. V.'
'Belov, N. V.'

_publ_section_title
;
 Crystal structure of thoreaulite, SaTa2O6
;
_journal_name_full 'Soviet Physics Doklady'
_journal_page_first 528
_journal_page_last 529
_journal_volume 20
_journal_year 1975
_chemical_compound_source 'Manono, Katanga, Democratic Republic of the Congo'
_chemical_formula_sum 'O6 Sn Ta2'
_chemical_name_mineral Thoreaulite
_space_group_IT_number 9
_symmetry_space_group_name_Hall 'C -2yc'
_symmetry_space_group_name_H-M 'C 1 c 1'
_cell_angle_alpha 90
_cell_angle_beta 90.59
_cell_angle_gamma 90
_cell_length_a 17.11299
_cell_length_b 4.872
_cell_length_c 5.548
_cell_formula_units_Z 4
_cell_volume 462.537
_database_code_amcsd 0015601
_exptl_crystal_density_diffrn 8.280
_cod_original_formula_sum 'Sn Ta2 O6'
_cod_database_code 9012818

loop_
_space_group_symop_operation_xyz
x,y,z
1/2+x,1/2+y,z
x,-y,1/2+z
1/2+x,1/2-y,1/2+z

loop_
_atom_site_label
_atom_site_fract_x
_atom_site_fract_y
_atom_site_fract_z
_atom_site_U_iso_or_equiv
Sn 0.00280 0.22950 0.26780 0.00874
Ta1 0.16930 0.24550 0.67430 0.00823
Ta2 0.32970 0.25480 0.33900 0.00836
O1 0.07250 0.09140 0.60330 0.01001
O2 0.42890 0.42330 0.41070 0.00785
O3 0.14110 0.47060 0.92180 0.00874
O4 0.35730 0.04840 0.06190 0.00684
O5 0.21960 0.05670 0.34900 0.00671
O6 0.28170 0.42970 0.63990 0.00747

loop_
_cod_related_entry_id
_cod_related_entry_database
_cod_related_entry_code
1 AMCSD 0015601
